data_4032845
loop_
_publ_author_name
'Chakraborty, Sourav'
'Saha, Subrata'
'Lima, Lu\'is M P'
'Warzok, Ulrike'
'Sarkar, Sayan'
'Akhuli, Bidyut'
'Nandi, Mandira'
'Bej, Somnath'
'Adarsh, Nayarassery N.'
'Schalley, Christoph A.'
'Delgado, Rita'
'Ghosh, Pradyut'

_publ_section_title
;
 Polyamide-Polyamine Cryptand as Dicarboxylate Receptor: Dianion Binding
 Studies in the Solid State, in Solution, and in the Gas Phase.
;
_journal_issue 19
_journal_name_full 'The Journal of organic chemistry'
_journal_page_first 10007
_journal_page_last 10014
_journal_paper_doi 10.1021/acs.joc.7b01431
_journal_volume 82
_journal_year 2017
_chemical_formula_sum 'C60 H85 N7 O24'
_chemical_formula_weight 1288.34
_chemical_name_common PIM
_chemical_name_systematic PIM
_space_group_crystal_system triclinic
_space_group_IT_number 2
_space_group_name_Hall '-P 1'
_space_group_name_H-M_alt 'P -1'
_symmetry_space_group_name_Hall '-P 1'
_symmetry_space_group_name_H-M 'P -1'
_atom_sites_solution_hydrogens geom
_audit_creation_method SHELXL-2014/6
_cell_angle_alpha 100.853(4)
_cell_angle_beta 94.193(4)
_cell_angle_gamma 107.650(4)
_cell_formula_units_Z 2
_cell_length_a 12.0232(16)
_cell_length_b 14.837(2)
_cell_length_c 21.708(3)
_cell_measurement_reflns_used 9966
_cell_measurement_temperature 150(2)
_cell_measurement_theta_max 20.92
_cell_measurement_theta_min 2.45
_cell_volume 3588.9(8)
_computing_cell_refinement 'Bruker SAINT'
_computing_data_collection 'Bruker APEX2'
_computing_data_reduction 'Bruker SAINT'
_computing_molecular_graphics 'Bruker SHELXTL'
_computing_publication_material 'Bruker SHELXTL'
_computing_structure_refinement 'SHELXL-97 (Sheldrick, 2008)'
_computing_structure_solution 'SHELXS-97 (Sheldrick, 2008)'
_diffrn_ambient_temperature 150(2)
_diffrn_measured_fraction_theta_full 0.595
_diffrn_measured_fraction_theta_max 0.980
_diffrn_measurement_device_type 'Bruker APEX-II CCD'
_diffrn_measurement_method '\f and \w scans'
_diffrn_radiation_type MoK\a
_diffrn_radiation_wavelength 0.71073
_diffrn_reflns_av_R_equivalents 0.0407
_diffrn_reflns_av_unetI/netI 0.0320
_diffrn_reflns_Laue_measured_fraction_full 0.595
_diffrn_reflns_Laue_measured_fraction_max 0.980
_diffrn_reflns_limit_h_max 12
_diffrn_reflns_limit_h_min -11
_diffrn_reflns_limit_k_max 14
_diffrn_reflns_limit_k_min -14
_diffrn_reflns_limit_l_max 21
_diffrn_reflns_limit_l_min -21
_diffrn_reflns_number 34912
_diffrn_reflns_point_group_measured_fraction_full 0.595
_diffrn_reflns_point_group_measured_fraction_max 0.980
_diffrn_reflns_theta_full 25.242
_diffrn_reflns_theta_max 21.169
_diffrn_reflns_theta_min 0.964
_diffrn_source 'sealed tube'
_exptl_absorpt_coefficient_mu 0.093
_exptl_crystal_colour WHITE
_exptl_crystal_density_diffrn 1.192
_exptl_crystal_description BLOCK
_exptl_crystal_F_000 1372
_exptl_crystal_size_max 0.030
_exptl_crystal_size_mid 0.020
_exptl_crystal_size_min 0.020
_refine_diff_density_max 1.563
_refine_diff_density_min -0.408
_refine_diff_density_rms 0.162
_refine_ls_extinction_coef 0.020(4)
_refine_ls_extinction_expression Fc^*^=kFc[1+0.001xFc^2^\l^3^/sin(2\q)]^-1/4^
_refine_ls_extinction_method SHELXL
_refine_ls_goodness_of_fit_ref 1.661
_refine_ls_hydrogen_treatment constr
_refine_ls_matrix_type full
_refine_ls_number_parameters 823
_refine_ls_number_reflns 7722
_refine_ls_number_restraints 0
_refine_ls_restrained_S_all 1.661
_refine_ls_R_factor_all 0.1420
_refine_ls_R_factor_gt 0.1178
_refine_ls_shift/su_max 2.090
_refine_ls_shift/su_mean 0.082
_refine_ls_structure_factor_coef Fsqd
_refine_ls_weighting_details 'w=1/[\s^2^(Fo^2^)+(0.2000P)^2^] where P=(Fo^2^+2Fc^2^)/3'
_refine_ls_weighting_scheme calc
_refine_ls_wR_factor_gt 0.3399
_refine_ls_wR_factor_ref 0.3754
_reflns_Friedel_coverage 0.000
_reflns_number_gt 5932
_reflns_number_total 7722
_reflns_threshold_expression 'I > 2\s(I)'
_cod_data_source_file jo7b01431_si_002.cif
_cod_data_source_block COMPLEX4
_cod_depositor_comments 'Adding full bibliography for 4032842--4032847.cif.'
_cod_original_cell_volume 3589.0(8)
_cod_database_code 4032845
_shelx_space_group_comment
;
The symmetry employed for this shelxl refinement is uniquely defined
by the following loop, which should always be used as a source of
symmetry information in preference to the above space-group names.
They are only intended as comments.
;
_shelx_estimated_absorpt_t_min 0.997
_shelx_estimated_absorpt_t_max 0.998
_shelxl_version_number 2014/6

loop_
_space_group_symop_operation_xyz
'x, y, z'
'-x, -y, -z'

loop_
_atom_site_label
_atom_site_type_symbol
_atom_site_fract_x
_atom_site_fract_y
_atom_site_fract_z
_atom_site_U_iso_or_equiv
_atom_site_adp_type
_atom_site_occupancy
_atom_site_site_symmetry_order
_atom_site_calc_flag
_atom_site_refinement_flags_posn
_atom_site_refinement_flags_adp
O14 O 0.6567(6) 0.2317(5) 0.3205(3) 0.124(2) Uani 1 1 d . .
N1 N 0.3712(4) 0.6703(3) 0.3913(2) 0.0512(12) Uani 1 1 d . .
C9 C 0.3952(5) 0.9879(4) 0.1800(3) 0.0495(14) Uani 1 1 d . .
C21 C 0.9213(5) 1.0245(4) 0.4182(3) 0.0536(15) Uani 1 1 d . .
H39 H 0.9462 1.0905 0.4186 0.064 Uiso 1 1 calc R U
C4 C 0.2611(5) 0.9016(4) 0.2644(3) 0.0505(15) Uani 1 1 d . .
C20 C 0.9442(5) 0.9593(5) 0.3707(3) 0.0553(15) Uani 1 1 d . .
C2 C 0.2086(5) 0.7416(4) 0.3833(3) 0.0581(16) Uani 1 1 d . .
H24A H 0.1233 0.7234 0.3780 0.070 Uiso 1 1 calc R U
H24B H 0.2394 0.7918 0.4217 0.070 Uiso 1 1 calc R U
C14 C 0.8980(5) 1.0322(4) 0.0812(3) 0.0551(15) Uani 1 1 d . .
C25 C 0.8232(5) 0.8941(4) 0.4669(3) 0.0529(15) Uani 1 1 d . .
C42 C 0.7766(5) 0.8978(5) -0.0030(3) 0.0608(17) Uani 1 1 d . .
C3 C 0.1994(5) 0.8529(4) 0.3123(3) 0.0546(15) Uani 1 1 d . .
H25A H 0.1168 0.8207 0.2956 0.065 Uiso 1 1 calc R U
H25B H 0.2044 0.9011 0.3503 0.065 Uiso 1 1 calc R U
C8 C 0.3225(5) 0.8926(4) 0.1616(3) 0.0603(16) Uani 1 1 d . .
H30 H 0.3189 0.8572 0.1208 0.072 Uiso 1 1 calc R U
C27 C 0.5672(5) 0.7629(4) 0.4510(3) 0.0541(15) Uani 1 1 d . .
H45A H 0.5954 0.7079 0.4488 0.065 Uiso 1 1 calc R U
H45B H 0.5841 0.7885 0.4135 0.065 Uiso 1 1 calc R U
C5 C 0.3311(5) 0.9984(4) 0.2811(3) 0.0583(16) Uani 1 1 d . .
H27 H 0.3338 1.0347 0.3214 0.070 Uiso 1 1 calc R U
C44 C 0.9501(5) 0.8837(5) 0.0542(3) 0.0580(16) Uani 1 1 d . .
C16 C 0.9716(5) 0.9778(4) 0.0916(3) 0.0554(16) Uani 1 1 d . .
C7 C 0.3976(5) 1.0422(4) 0.2380(3) 0.0597(16) Uani 1 1 d . .
H28 H 0.4427 1.1075 0.2491 0.072 Uiso 1 1 calc R U
C23 C 0.8498(5) 0.8297(5) 0.4183(3) 0.0639(17) Uani 1 1 d . .
H42 H 0.8260 0.7638 0.4180 0.077 Uiso 1 1 calc R U
C28 C 0.4375(5) 0.7307(4) 0.4525(3) 0.0514(14) Uani 1 1 d . .
H46A H 0.4197 0.6941 0.4852 0.062 Uiso 1 1 calc R U
H46B H 0.4123 0.7873 0.4634 0.062 Uiso 1 1 calc R U
C22 C 0.9097(5) 0.8623(4) 0.3719(3) 0.0612(16) Uani 1 1 d . .
H43 H 0.9276 0.8188 0.3406 0.073 Uiso 1 1 calc R U
C41 C 0.8519(5) 0.8443(4) 0.0060(3) 0.0597(16) Uani 1 1 d . .
C19 C 1.0354(6) 1.0817(5) 0.3165(3) 0.0698(18) Uani 1 1 d . .
H37A H 1.0983 1.1202 0.3505 0.084 Uiso 1 1 calc R U
H19 H 0.9687 1.1050 0.3216 0.084 Uiso 1 1 calc R U
C13 C 0.7999(5) 0.9921(4) 0.0334(3) 0.0557(16) Uani 1 1 d . .
C10 C 0.5472(5) 1.1156(4) 0.1521(3) 0.0606(16) Uani 1 1 d . .
H32A H 0.5939 1.1236 0.1924 0.073 Uiso 1 1 calc R U
H32B H 0.5069 1.1636 0.1569 0.073 Uiso 1 1 calc R U
C17 C 1.0779(5) 1.0211(5) 0.1426(3) 0.0619(16) Uani 1 1 d . .
H35A H 1.1335 0.9861 0.1343 0.074 Uiso 1 1 calc R U
H35B H 1.1166 1.0881 0.1412 0.074 Uiso 1 1 calc R U
C1 C 0.2453(5) 0.6536(4) 0.3895(3) 0.0609(16) Uani 1 1 d . .
H23A H 0.2212 0.6340 0.4280 0.073 Uiso 1 1 calc R U
H23B H 0.2038 0.6004 0.3541 0.073 Uiso 1 1 calc R U
C24 C 0.8615(5) 0.9904(5) 0.4644(3) 0.0590(16) Uani 1 1 d . .
H40 H 0.8458 1.0347 0.4960 0.071 Uiso 1 1 calc R U
C26 C 0.7617(5) 0.8594(5) 0.5186(3) 0.0624(16) Uani 1 1 d . .
H44A H 0.7943 0.9079 0.5577 0.075 Uiso 1 1 calc R U
H44B H 0.7774 0.8007 0.5239 0.075 Uiso 1 1 calc R U
C6 C 0.2565(5) 0.8507(4) 0.2031(3) 0.0602(16) Uani 1 1 d . .
H31 H 0.2072 0.7867 0.1902 0.072 Uiso 1 1 calc R U
C18 C 1.0766(5) 1.0949(5) 0.2536(3) 0.0630(17) Uani 1 1 d . .
C40 C 0.8268(6) 0.7431(5) -0.0343(3) 0.0692(18) Uani 1 1 d . .
H41 H 0.7817 0.7371 -0.0747 0.083 Uiso 1 1 calc R U
H10B H 0.9006 0.7324 -0.0425 0.083 Uiso 1 1 calc R U
C12 C 0.7213(6) 1.0512(5) 0.0226(3) 0.0688(18) Uani 1 1 d . .
H34A H 0.7698 1.1176 0.0250 0.083 Uiso 1 1 calc R U
H34B H 0.6774 1.0257 -0.0197 0.083 Uiso 1 1 calc R U
C11 C 0.6248(6) 1.1303(5) 0.1030(3) 0.0623(17) Uani 1 1 d . .
C39 C 0.7892(6) 0.5928(5) 0.0025(3) 0.0710(18) Uani 1 1 d . .
C29 C 0.3947(6) 0.5768(4) 0.3777(3) 0.0622(16) Uani 1 1 d . .
H21A H 0.3406 0.5307 0.3969 0.075 Uiso 1 1 calc R U
H21B H 0.4743 0.5861 0.3963 0.075 Uiso 1 1 calc R U
C38 C 0.7182(6) 0.5250(5) 0.0406(3) 0.0759(19) Uani 1 1 d . .
H12A H 0.6924 0.4586 0.0162 0.091 Uiso 1 1 calc R U
H42A H 0.7665 0.5285 0.0793 0.091 Uiso 1 1 calc R U
C30 C 0.3803(7) 0.5368(5) 0.3076(3) 0.0779(19) Uani 1 1 d . .
H20A H 0.3074 0.5409 0.2880 0.094 Uiso 1 1 calc R U
H20B H 0.4446 0.5765 0.2900 0.094 Uiso 1 1 calc R U
C37 C 0.5506(6) 0.5087(5) 0.0950(3) 0.0733(19) Uani 1 1 d . .
C45 C 1.0270(6) 0.8239(5) 0.0653(3) 0.0761(19) Uani 1 1 d . .
H8A H 1.1015 0.8499 0.0511 0.114 Uiso 1 1 calc R U
H8B H 0.9893 0.7582 0.0422 0.114 Uiso 1 1 calc R U
H43A H 1.0395 0.8253 0.1097 0.114 Uiso 1 1 calc R U
C32 C 0.4070(9) 0.4276(7) 0.1793(4) 0.105(3) Uani 1 1 d . .
C33 C 0.3876(7) 0.5020(8) 0.1526(4) 0.105(3) Uani 1 1 d . .
H15 H 0.3258 0.5245 0.1634 0.126 Uiso 1 1 calc R U
C35 C 0.4591(6) 0.5431(6) 0.1101(3) 0.088(2) Uani 1 1 d . .
H14 H 0.4453 0.5920 0.0927 0.106 Uiso 1 1 calc R U
C15 C 0.9215(6) 1.1310(5) 0.1212(3) 0.0730(18) Uani 1 1 d . .
H5A H 0.8582 1.1312 0.1457 0.109 Uiso 1 1 calc R U
H5B H 0.9275 1.1766 0.0945 0.109 Uiso 1 1 calc R U
H5C H 0.9941 1.1491 0.1492 0.109 Uiso 1 1 calc R U
C43 C 0.6679(6) 0.8538(6) -0.0524(4) 0.092(2) Uani 1 1 d . .
H51G H 0.6114 0.8863 -0.0422 0.137 Uiso 1 1 calc R U
H1B H 0.6340 0.7861 -0.0530 0.137 Uiso 1 1 calc R U
H1C H 0.6895 0.8613 -0.0933 0.137 Uiso 1 1 calc R U
C36 C 0.5675(8) 0.4344(6) 0.1198(4) 0.096(3) Uani 1 1 d . .
H18 H 0.6277 0.4101 0.1086 0.115 Uiso 1 1 calc R U
C31 C 0.3261(10) 0.3890(6) 0.2231(4) 0.151(5) Uani 1 1 d . .
H19A H 0.3114 0.3198 0.2172 0.181 Uiso 1 1 calc R U
H19B H 0.2515 0.3994 0.2137 0.181 Uiso 1 1 calc R U
C34 C 0.4968(9) 0.3966(6) 0.1608(4) 0.105(3) Uani 1 1 d . .
H17 H 0.5107 0.3467 0.1770 0.126 Uiso 1 1 calc R U
N2 N 0.2533(4) 0.7799(3) 0.3285(2) 0.0473(11) Uani 1 1 d . .
H5D H 0.2381 0.7308 0.2950 0.057 Uiso 1 1 calc R U
H5E H 0.3312 0.8074 0.3371 0.057 Uiso 1 1 calc R U
N3 N 0.6291(4) 0.8384(3) 0.5081(2) 0.0561(13) Uani 1 1 d . .
H6A H 0.5994 0.8199 0.5418 0.067 Uiso 1 1 calc R U
H6B H 0.6148 0.8930 0.5053 0.067 Uiso 1 1 calc R U
N6 N 1.0456(4) 1.0169(4) 0.2060(2) 0.0589(13) Uani 1 1 d . .
H3 H 1.0050 0.9619 0.2129 0.071 Uiso 1 1 calc R U
N5 N 0.6398(4) 1.0506(4) 0.0679(2) 0.0628(14) Uani 1 1 d . .
H2 H 0.5972 0.9951 0.0730 0.075 Uiso 1 1 calc R U
N7 N 0.7612(5) 0.6707(4) -0.0022(2) 0.0666(14) Uani 1 1 d . .
H1 H 0.7013 0.6790 0.0145 0.080 Uiso 1 1 calc R U
N4 N 0.3786(7) 0.4388(4) 0.2922(3) 0.106(2) Uani 1 1 d . .
H50G H 0.3365 0.4060 0.3177 0.127 Uiso 1 1 calc R U
H4B H 0.4519 0.4373 0.2989 0.127 Uiso 1 1 calc R U
O2 O 0.4638(4) 1.0218(3) 0.13526(18) 0.0639(12) Uani 1 1 d . .
O4 O 1.0025(4) 0.9847(3) 0.32083(19) 0.0660(12) Uani 1 1 d . .
O6 O 0.6183(4) 0.5540(3) 0.0553(2) 0.0791(13) Uani 1 1 d . .
O3 O 1.1314(5) 1.1768(4) 0.2486(2) 0.0895(15) Uani 1 1 d . .
O1 O 0.6766(5) 1.2126(4) 0.0966(2) 0.0874(14) Uani 1 1 d . .
O5 O 0.8729(5) 0.5736(4) -0.0192(3) 0.1070(19) Uani 1 1 d . .
C46 C 0.5694(6) 0.9796(5) 0.3703(3) 0.0549(15) Uani 1 1 d . .
C47 C 0.6230(6) 0.9585(7) 0.3121(3) 0.093(2) Uani 1 1 d . .
H48A H 0.7023 0.9586 0.3244 0.112 Uiso 1 1 calc R U
H48B H 0.6295 1.0105 0.2899 0.112 Uiso 1 1 calc R U
C49 C 0.6006(10) 0.8542(10) 0.2004(5) 0.154(5) Uani 1 1 d . .
H50A H 0.5441 0.8002 0.1702 0.185 Uiso 1 1 calc R U
H50B H 0.6028 0.9128 0.1863 0.185 Uiso 1 1 calc R U
C48 C 0.5539(7) 0.8600(6) 0.2652(4) 0.099(3) Uani 1 1 d . .
H49A H 0.5621 0.8069 0.2832 0.119 Uiso 1 1 calc R U
H49B H 0.4709 0.8534 0.2590 0.119 Uiso 1 1 calc R U
C52 C 0.8472(9) 0.7458(8) 0.1987(5) 0.120(4) Uani 1 1 d . .
C50 C 0.7124(10) 0.8428(9) 0.1984(6) 0.146(4) Uani 1 1 d . .
H5X H 0.7774 0.8966 0.1992 0.176 Uiso 1 1 calc R U
O8 O 0.4862(4) 0.9163(3) 0.38359(18) 0.0638(11) Uani 1 1 d . .
O7 O 0.6111(4) 1.0636(3) 0.4059(2) 0.0762(13) Uani 1 1 d . .
O9 O 0.9362(6) 0.8068(4) 0.2069(3) 0.0995(16) Uani 1 1 d . .
O10 O 0.8370(5) 0.6585(5) 0.2078(6) 0.208(6) Uani 1 1 d . .
H10 H 0.8947 0.6438 0.1976 0.313 Uiso 1 1 calc R U
C54 C 1.0166(7) 0.5059(5) 0.1629(3) 0.091(2) Uani 1 1 d . .
H55A H 0.9915 0.5294 0.1273 0.109 Uiso 1 1 calc R U
H55B H 1.0690 0.4702 0.1490 0.109 Uiso 1 1 calc R U
C53 C 1.0850(7) 0.5928(5) 0.2160(3) 0.0689(18) Uani 1 1 d . .
C56 C 0.9417(7) 0.3953(6) 0.2342(4) 0.098(2) Uani 1 1 d . .
H57A H 0.9902 0.3557 0.2205 0.117 Uiso 1 1 calc R U
H57B H 0.9876 0.4469 0.2696 0.117 Uiso 1 1 calc R U
C58 C 0.8633(9) 0.2901(8) 0.3075(7) 0.156(5) Uani 1 1 d . .
H59A H 0.9159 0.3410 0.3412 0.187 Uiso 1 1 calc R U
H59B H 0.9059 0.2466 0.2917 0.187 Uiso 1 1 calc R U
C55 C 0.9136(7) 0.4400(5) 0.1806(4) 0.091(2) Uani 1 1 d . .
H56A H 0.8739 0.3885 0.1439 0.109 Uiso 1 1 calc R U
H56B H 0.8595 0.4750 0.1928 0.109 Uiso 1 1 calc R U
C57 C 0.8355(8) 0.3341(6) 0.2565(4) 0.102(3) Uani 1 1 d . .
H58A H 0.7876 0.3739 0.2708 0.123 Uiso 1 1 calc R U
H58B H 0.7889 0.2831 0.2209 0.123 Uiso 1 1 calc R U
C59 C 0.7586(9) 0.2337(6) 0.3357(5) 0.105(3) Uani 1 1 d . .
O11 O 1.1929(5) 0.6162(3) 0.2283(2) 0.0866(14) Uani 1 1 d . .
O12 O 1.0288(4) 0.6402(4) 0.2460(3) 0.1018(17) Uani 1 1 d . .
O13 O 0.7846(5) 0.1839(5) 0.3726(4) 0.138(3) Uani 1 1 d . .
H14A H 0.7239 0.1483 0.3814 0.208 Uiso 1 1 calc R U
O22 O 0.3603(4) 0.9699(3) 0.47330(19) 0.0667(12) Uani 1 1 d . .
O19 O 0.5486(6) 0.7870(4) 0.6154(2) 0.1136(19) Uani 1 1 d . .
O16 O 0.1092(10) 0.6070(9) 0.0252(7) 0.225(5) Uani 1 1 d . .
O15 O 0.366(2) 0.7421(11) 0.0220(5) 0.369(13) Uani 1 1 d . .
O18 O 0.1843(7) 0.3444(4) 0.3425(3) 0.145(3) Uani 1 1 d . .
O20 O 0.4710(11) 0.4011(6) 0.4312(5) 0.208(4) Uani 1 1 d . .
C60 C 0.282(2) 0.4288(11) 0.5364(10) 0.252(12) Uani 1 1 d . .
H1Z1 H 0.2172 0.4326 0.5586 0.378 Uiso 1 1 calc R U
H1Z2 H 0.3303 0.4929 0.5347 0.378 Uiso 1 1 calc R U
H1Z3 H 0.3288 0.3989 0.5581 0.378 Uiso 1 1 calc R U
O10D O 0.2384(17) 0.3713(10) 0.4725(8) 0.296(9) Uani 1 1 d . .
H1ZZ H 0.1700 0.3371 0.4710 0.445 Uiso 1 1 calc R U
O17 O 0.2650(17) 0.6594(10) 0.0974(7) 0.280(8) Uani 1 1 d . .
O23 O 0.584(2) 0.4113(17) 0.3252(12) 0.369(10) Uiso 1 1 d . .
O21 O 0.6432(15) 0.560(2) 0.3108(9) 0.387(13) Uani 1 1 d . .
C51 C 0.7271(11) 0.7582(9) 0.1955(11) 0.290(14) Uani 1 1 d . .
H6X H 0.6610 0.7038 0.1914 0.348 Uiso 1 1 calc R U

loop_
_atom_site_aniso_label
_atom_site_aniso_U_11
_atom_site_aniso_U_22
_atom_site_aniso_U_33
_atom_site_aniso_U_23
_atom_site_aniso_U_13
_atom_site_aniso_U_12
O14 0.096(5) 0.148(6) 0.138(5) 0.078(4) 0.023(4) 0.025(4)
N1 0.053(3) 0.046(3) 0.049(3) 0.010(2) -0.001(2) 0.010(2)
C9 0.049(3) 0.053(4) 0.046(3) 0.017(3) 0.002(3) 0.012(3)
C21 0.046(3) 0.051(3) 0.057(4) 0.009(3) -0.001(3) 0.010(3)
C4 0.040(3) 0.052(4) 0.059(4) 0.010(3) -0.005(3) 0.018(3)
C20 0.037(3) 0.072(4) 0.054(4) 0.013(3) -0.003(3) 0.017(3)
C2 0.043(3) 0.069(4) 0.053(3) 0.009(3) 0.006(3) 0.007(3)
C14 0.049(3) 0.065(4) 0.052(3) 0.021(3) 0.006(3) 0.015(3)
C25 0.041(3) 0.063(4) 0.049(3) 0.008(3) -0.004(3) 0.013(3)
C42 0.049(4) 0.082(5) 0.048(3) 0.023(3) 0.002(3) 0.012(3)
C3 0.044(3) 0.057(3) 0.063(4) 0.010(3) 0.004(3) 0.020(3)
C8 0.068(4) 0.061(4) 0.043(3) 0.008(3) -0.003(3) 0.013(3)
C27 0.052(4) 0.050(3) 0.053(3) 0.007(3) 0.001(3) 0.010(3)
C5 0.053(4) 0.059(4) 0.062(4) 0.005(3) 0.006(3) 0.021(3)
C44 0.051(4) 0.076(4) 0.051(4) 0.024(3) 0.013(3) 0.018(3)
C16 0.040(3) 0.069(4) 0.049(3) 0.017(3) 0.002(3) 0.005(3)
C7 0.052(4) 0.047(3) 0.074(4) 0.008(3) 0.004(3) 0.012(3)
C23 0.060(4) 0.057(4) 0.076(4) 0.016(3) 0.007(3) 0.020(3)
C28 0.056(4) 0.048(3) 0.046(3) 0.009(3) 0.002(3) 0.012(3)
C22 0.049(4) 0.059(4) 0.076(4) 0.011(3) 0.010(3) 0.018(3)
C41 0.059(4) 0.073(4) 0.043(3) 0.013(3) 0.011(3) 0.016(3)
C19 0.075(4) 0.065(4) 0.058(4) 0.011(3) -0.006(3) 0.012(3)
C13 0.052(4) 0.070(4) 0.046(3) 0.023(3) 0.006(3) 0.014(3)
C10 0.055(4) 0.056(4) 0.062(4) 0.014(3) -0.006(3) 0.007(3)
C17 0.048(4) 0.071(4) 0.061(4) 0.017(3) 0.003(3) 0.011(3)
C1 0.061(4) 0.063(4) 0.049(3) 0.015(3) 0.003(3) 0.005(3)
C24 0.049(3) 0.066(4) 0.057(4) 0.001(3) -0.004(3) 0.021(3)
C26 0.047(4) 0.073(4) 0.059(4) 0.009(3) -0.009(3) 0.014(3)
C6 0.062(4) 0.047(3) 0.056(4) 0.011(3) -0.010(3) 0.001(3)
C18 0.053(4) 0.063(4) 0.059(4) 0.016(4) -0.014(3) 0.003(3)
C40 0.072(4) 0.074(4) 0.056(4) 0.008(3) 0.007(3) 0.020(4)
C12 0.068(4) 0.085(5) 0.057(4) 0.030(3) 0.004(3) 0.023(4)
C11 0.059(4) 0.060(4) 0.060(4) 0.015(3) -0.006(3) 0.010(3)
C39 0.066(4) 0.075(5) 0.062(4) 0.000(3) 0.007(3) 0.017(4)
C29 0.071(4) 0.044(3) 0.059(4) 0.001(3) -0.007(3) 0.011(3)
C38 0.066(4) 0.078(4) 0.077(4) 0.001(4) 0.015(4) 0.022(4)
C30 0.085(5) 0.057(4) 0.084(5) 0.007(4) 0.008(4) 0.017(4)
C37 0.065(5) 0.067(5) 0.066(4) -0.005(4) 0.012(4) 0.001(4)
C45 0.069(4) 0.086(5) 0.077(4) 0.009(4) 0.001(4) 0.037(4)
C32 0.106(7) 0.070(5) 0.084(6) -0.025(5) 0.023(5) -0.026(5)
C33 0.062(5) 0.131(8) 0.077(5) -0.031(6) 0.010(4) -0.001(5)
C35 0.059(4) 0.110(6) 0.069(5) -0.004(4) 0.005(4) 0.004(4)
C15 0.067(4) 0.070(4) 0.075(4) 0.012(4) -0.007(3) 0.018(3)
C43 0.069(5) 0.101(5) 0.086(5) 0.004(4) -0.028(4) 0.020(4)
C36 0.110(6) 0.064(5) 0.094(5) -0.004(4) 0.045(5) 0.006(4)
C31 0.181(10) 0.092(6) 0.096(6) -0.048(5) 0.077(7) -0.048(6)
C34 0.137(8) 0.066(5) 0.091(6) 0.000(4) 0.044(6) 0.007(5)
N2 0.040(2) 0.046(3) 0.051(3) 0.007(2) 0.005(2) 0.008(2)
N3 0.055(3) 0.065(3) 0.047(3) 0.013(2) 0.004(2) 0.017(2)
N6 0.051(3) 0.062(3) 0.056(3) 0.016(3) -0.005(2) 0.008(2)
N5 0.056(3) 0.066(3) 0.069(3) 0.025(3) 0.007(3) 0.016(3)
N7 0.060(3) 0.063(3) 0.070(3) 0.003(3) 0.008(3) 0.017(3)
N4 0.126(6) 0.075(4) 0.109(5) 0.010(4) 0.040(4) 0.023(4)
O2 0.066(3) 0.058(3) 0.057(2) 0.012(2) 0.002(2) 0.006(2)
O4 0.070(3) 0.062(3) 0.071(3) 0.024(2) 0.021(2) 0.020(2)
O6 0.070(3) 0.086(3) 0.083(3) 0.017(3) 0.021(3) 0.026(3)
O3 0.103(4) 0.065(3) 0.066(3) 0.013(2) -0.006(3) -0.018(3)
O1 0.096(4) 0.065(3) 0.094(4) 0.026(3) 0.016(3) 0.010(3)
O5 0.097(4) 0.121(4) 0.131(5) 0.035(4) 0.062(4) 0.060(4)
C46 0.050(4) 0.062(4) 0.051(4) 0.011(3) 0.000(3) 0.018(3)
C47 0.051(4) 0.150(7) 0.082(5) 0.031(5) 0.009(4) 0.034(5)
C49 0.114(8) 0.214(12) 0.121(8) -0.029(8) 0.011(6) 0.076(8)
C48 0.087(5) 0.122(6) 0.080(5) -0.025(5) 0.001(4) 0.052(5)
C52 0.077(6) 0.074(6) 0.162(9) -0.054(6) -0.027(6) 0.016(5)
C50 0.122(8) 0.153(10) 0.175(11) -0.001(8) 0.044(8) 0.076(7)
O8 0.065(3) 0.057(3) 0.064(3) 0.009(2) 0.008(2) 0.014(2)
O7 0.082(3) 0.060(3) 0.075(3) 0.017(3) 0.008(2) 0.006(2)
O9 0.100(4) 0.091(4) 0.103(4) 0.013(3) 0.012(3) 0.031(4)
O10 0.061(4) 0.062(4) 0.443(16) -0.040(6) -0.044(6) 0.011(3)
C54 0.091(5) 0.076(5) 0.077(5) 0.007(4) -0.005(4) -0.005(4)
C53 0.081(5) 0.055(4) 0.065(4) 0.017(3) 0.008(4) 0.012(4)
C56 0.086(5) 0.070(5) 0.125(7) 0.028(5) 0.019(5) 0.004(4)
C58 0.098(7) 0.139(9) 0.236(13) 0.123(10) 0.002(8) 0.004(6)
C55 0.087(5) 0.073(5) 0.090(5) 0.009(4) 0.002(4) 0.000(4)
C57 0.099(6) 0.081(5) 0.110(6) 0.028(5) 0.017(5) 0.000(5)
C59 0.085(7) 0.097(6) 0.122(7) 0.056(5) -0.002(5) -0.001(5)
O11 0.067(3) 0.088(3) 0.090(3) -0.004(3) -0.008(3) 0.023(3)
O12 0.066(3) 0.080(3) 0.136(5) -0.013(3) -0.002(3) 0.015(3)
O13 0.092(4) 0.139(5) 0.185(7) 0.103(5) 0.001(4) 0.004(4)
O22 0.065(3) 0.067(3) 0.062(3) -0.002(2) 0.003(2) 0.024(2)
O19 0.136(5) 0.108(4) 0.075(3) 0.009(3) 0.028(3) 0.012(4)
O16 0.192(9) 0.213(10) 0.331(16) 0.105(11) 0.075(11) 0.117(8)
O15 0.84(4) 0.313(15) 0.154(8) 0.146(10) 0.241(16) 0.39(2)
O18 0.182(7) 0.087(4) 0.113(5) 0.004(3) 0.048(5) -0.028(4)
O20 0.265(12) 0.137(7) 0.253(11) 0.040(7) -0.001(9) 0.123(7)
C60 0.45(3) 0.133(11) 0.26(2) 0.067(12) 0.20(2) 0.177(17)
O10D 0.41(2) 0.168(11) 0.290(16) 0.119(11) -0.099(16) 0.063(12)
O17 0.43(2) 0.215(12) 0.250(14) 0.051(10) 0.119(16) 0.162(14)
O21 0.232(16) 0.56(4) 0.264(18) -0.03(2) -0.032(14) 0.06(2)
C51 0.119(10) 0.112(9) 0.55(4) -0.117(14) -0.159(15) 0.069(8)

loop_
_atom_type_symbol
_atom_type_description
_atom_type_scat_dispersion_real
_atom_type_scat_dispersion_imag
_atom_type_scat_source
C C 0.0033 0.0016 'International Tables Vol C Tables 4.2.6.8 and 6.1.1.4'
H H 0.0000 0.0000 'International Tables Vol C Tables 4.2.6.8 and 6.1.1.4'
N N 0.0061 0.0033 'International Tables Vol C Tables 4.2.6.8 and 6.1.1.4'
O O 0.0106 0.0060 'International Tables Vol C Tables 4.2.6.8 and 6.1.1.4'

loop_
_geom_angle_atom_site_label_1
_geom_angle_atom_site_label_2
_geom_angle_atom_site_label_3
_geom_angle
C1 N1 C28 111.6(4)
C1 N1 C29 110.2(4)
C28 N1 C29 110.6(4)
C7 C9 C8 121.1(5)
C7 C9 O2 123.8(5)
C8 C9 O2 115.1(5)
C24 C21 C20 118.6(5)
C5 C4 C6 117.8(5)
C5 C4 C3 120.7(5)
C6 C4 C3 121.4(5)
C22 C20 C21 119.8(5)
C22 C20 O4 116.1(5)
C21 C20 O4 124.1(5)
N2 C2 C1 110.8(4)
C16 C14 C13 119.6(5)
C16 C14 C15 120.4(5)
C13 C14 C15 120.1(5)
C24 C25 C23 116.1(5)
C24 C25 C26 122.6(5)
C23 C25 C26 121.2(6)
C41 C42 C13 120.8(5)
C41 C42 C43 120.0(6)
C13 C42 C43 119.2(6)
C4 C3 N2 110.8(4)
C6 C8 C9 119.8(5)
N3 C27 C28 110.6(4)
C4 C5 C7 120.9(5)
C41 C44 C16 119.1(5)
C41 C44 C45 119.2(6)
C16 C44 C45 121.7(5)
C14 C16 C44 121.0(5)
C14 C16 C17 119.7(5)
C44 C16 C17 119.2(5)
C9 C7 C5 118.9(5)
C22 C23 C25 121.1(6)
N1 C28 C27 112.1(4)
C23 C22 C20 120.6(6)
C42 C41 C44 119.8(6)
C42 C41 C40 120.3(5)
C44 C41 C40 119.9(6)
O4 C19 C18 111.7(5)
C42 C13 C14 119.7(5)
C42 C13 C12 121.2(5)
C14 C13 C12 119.2(6)
O2 C10 C11 109.9(5)
N6 C17 C16 112.2(4)
N1 C1 C2 114.0(4)
C21 C24 C25 123.8(5)
C25 C26 N3 114.4(5)
C8 C6 C4 121.3(5)
O3 C18 N6 124.0(6)
O3 C18 C19 118.3(6)
N6 C18 C19 117.6(6)
N7 C40 C41 110.3(5)
N5 C12 C13 112.7(5)
O1 C11 N5 122.4(6)
O1 C11 C10 120.5(6)
N5 C11 C10 117.1(5)
O5 C39 N7 124.2(7)
O5 C39 C38 117.5(7)
N7 C39 C38 118.2(6)
N1 C29 C30 111.1(5)
O6 C38 C39 108.4(6)
N4 C30 C29 113.0(6)
O6 C37 C36 125.1(7)
O6 C37 C35 114.8(7)
C36 C37 C35 120.1(7)
C34 C32 C33 116.4(8)
C34 C32 C31 126.2(12)
C33 C32 C31 117.4(11)
C35 C33 C32 121.8(8)
C37 C35 C33 118.0(9)
C34 C36 C37 120.2(8)
C32 C31 N4 110.9(7)
C36 C34 C32 123.5(10)
C2 N2 C3 112.7(4)
C27 N3 C26 114.4(4)
C18 N6 C17 122.6(5)
C11 N5 C12 125.1(5)
C39 N7 C40 123.0(5)
C30 N4 C31 112.4(7)
C9 O2 C10 118.7(4)
C20 O4 C19 118.0(5)
C37 O6 C38 117.3(6)
O8 C46 O7 121.1(5)
O8 C46 C47 120.7(6)
O7 C46 C47 118.2(6)
C46 C47 C48 114.9(6)
C50 C49 C48 117.0(10)
C49 C48 C47 111.1(8)
O9 C52 O10 122.8(9)
O9 C52 C51 126.2(10)
O10 C52 C51 108.7(11)
C51 C50 C49 121.6(13)
C55 C54 C53 114.2(6)
O11 C53 O12 120.9(6)
O11 C53 C54 120.9(7)
O12 C53 C54 118.2(7)
C57 C56 C55 114.2(8)
C57 C58 C59 116.2(9)
C54 C55 C56 113.8(7)
C58 C57 C56 113.9(8)
O14 C59 O13 123.2(8)
O14 C59 C58 122.6(8)
O13 C59 C58 114.0(9)
C50 C51 C52 122.5(13)

loop_
_geom_bond_atom_site_label_1
_geom_bond_atom_site_label_2
_geom_bond_distance
O14 C59 1.236(10)
N1 C1 1.454(7)
N1 C28 1.472(7)
N1 C29 1.479(7)
C9 C7 1.354(8)
C9 C8 1.382(8)
C9 O2 1.388(6)
C21 C24 1.363(8)
C21 C20 1.379(8)
C4 C5 1.389(8)
C4 C6 1.390(8)
C4 C3 1.491(8)
C20 C22 1.377(8)
C20 O4 1.382(7)
C2 N2 1.481(7)
C2 C1 1.526(9)
C14 C16 1.398(8)
C14 C13 1.409(8)
C14 C15 1.489(9)
C25 C24 1.376(8)
C25 C23 1.408(8)
C25 C26 1.475(8)
C42 C41 1.399(9)
C42 C13 1.406(9)
C42 C43 1.516(9)
C3 N2 1.501(7)
C8 C6 1.359(8)
C27 N3 1.477(7)
C27 C28 1.491(8)
C5 C7 1.398(8)
C44 C41 1.414(8)
C44 C16 1.413(9)
C44 C45 1.499(9)
C16 C17 1.518(8)
C23 C22 1.360(8)
C41 C40 1.518(9)
C19 O4 1.396(7)
C19 C18 1.513(9)
C13 C12 1.504(8)
C10 O2 1.409(7)
C10 C11 1.472(9)
C17 N6 1.464(7)
C26 N3 1.520(7)
C18 O3 1.223(7)
C18 N6 1.333(8)
C40 N7 1.454(8)
C12 N5 1.437(8)
C11 O1 1.230(7)
C11 N5 1.349(8)
C39 O5 1.228(8)
C39 N7 1.317(8)
C39 C38 1.523(10)
C29 C30 1.503(9)
C38 O6 1.430(8)
C30 N4 1.423(9)
C37 O6 1.358(8)
C37 C36 1.376(11)
C37 C35 1.381(10)
C32 C34 1.354(13)
C32 C33 1.409(13)
C32 C31 1.478(12)
C33 C35 1.403(11)
C36 C34 1.354(11)
C31 N4 1.534(12)
C46 O8 1.241(7)
C46 O7 1.268(7)
C46 C47 1.485(9)
C47 C48 1.563(11)
C49 C50 1.407(14)
C49 C48 1.548(13)
C52 O9 1.149(10)
C52 O10 1.318(13)
C52 C51 1.509(15)
C50 C51 1.310(16)
C54 C55 1.454(10)
C54 C53 1.524(10)
C53 O11 1.232(8)
C53 O12 1.247(8)
C56 C57 1.497(11)
C56 C55 1.508(11)
C58 C57 1.454(13)
C58 C59 1.526(13)
C59 O13 1.267(10)
C60 O10D 1.45(2)
